data_4112832
loop_
_publ_author_name
'Shinji Yamada'
'Tomoko Misono'
'Seiji Tsuzuki'

_publ_section_title
;
 Cation-\p Interactions of a Thiocarbonyl Group and a Carbonyl Group with
 a Pyridinium Nucleus
;
_journal_name_full 'Journal of the American Chemical Society'
_journal_page_first 9862
_journal_page_last 9872
_journal_paper_doi 10.1021/ja0490119
_journal_volume 126
_journal_year 2004
_chemical_compound_source 122.5-123.2
_chemical_formula_sum 'C9 H8 N2 O3'
_chemical_formula_weight 192.17
_chemical_name_systematic
; 
 3-(Pyridine-3-carbonyl)oxazolidin-2-one  
;
_space_group_IT_number 4
_symmetry_cell_setting monoclinic
_symmetry_space_group_name_Hall 'P 2yb'
_symmetry_space_group_name_H-M 'P 1 21 1'
_atom_sites_solution_hydrogens geom
_atom_sites_solution_primary direct
_atom_sites_solution_secondary difmap
_audit_creation_method SHELXL
_cell_angle_alpha 90.00
_cell_angle_beta 89.993(7)
_cell_angle_gamma 90.00
_cell_formula_units_Z 8
_cell_length_a 12.5019(9)
_cell_length_b 24.5155(12)
_cell_length_c 5.6418(5)
_cell_measurement_temperature 293(2)
_cell_volume 1729.2(2)
_computing_cell_refinement 'Rigaku afc7r'
_computing_data_collection 'Rigaku afc7r'
_computing_molecular_graphics SHELXTL
_computing_structure_refinement 'SHELXL-93 (Sheldrick, 1993)'
_computing_structure_solution 'SHELXS-86 (Sheldrick, 1990)'
_diffrn_ambient_temperature 293(2)
_diffrn_measurement_device 'Rigaku afc7r'
_diffrn_radiation_monochromator graphite
_diffrn_radiation_source 'fine-focus sealed tube'
_diffrn_radiation_type CuK\a
_diffrn_radiation_wavelength 1.54178
_diffrn_reflns_av_R_equivalents 0.0272
_diffrn_reflns_av_sigmaI/netI 0.0211
_diffrn_reflns_limit_h_max 15
_diffrn_reflns_limit_h_min -15
_diffrn_reflns_limit_k_max 29
_diffrn_reflns_limit_k_min 0
_diffrn_reflns_limit_l_max 0
_diffrn_reflns_limit_l_min -6
_diffrn_reflns_number 3573
_diffrn_reflns_theta_max 67.94
_diffrn_reflns_theta_min 3.54
_exptl_absorpt_coefficient_mu 0.959
_exptl_absorpt_correction_type multi-scan
_exptl_crystal_colour colorless
_exptl_crystal_density_diffrn 1.476
_exptl_crystal_description prismatic
_exptl_crystal_F_000 800
_exptl_crystal_size_max 0.3
_exptl_crystal_size_mid 0.3
_exptl_crystal_size_min 0.15
_refine_diff_density_max 0.162
_refine_diff_density_min -0.157
_refine_diff_density_rms 0.044
_refine_ls_abs_structure_details 'Flack H D (1983), Acta Cryst. A39, 876-881'
_refine_ls_abs_structure_Flack 0.09(20)
_refine_ls_extinction_coef 0.0164(10)
_refine_ls_extinction_expression Fc^*^=kFc[1+0.001xFc^2^\l^3^/sin(2\q)]^-1/4^
_refine_ls_extinction_method SHELXL
_refine_ls_goodness_of_fit_all 1.113
_refine_ls_goodness_of_fit_obs 1.144
_refine_ls_matrix_type full
_refine_ls_number_parameters 506
_refine_ls_number_reflns 3217
_refine_ls_number_restraints 1
_refine_ls_restrained_S_all 1.197
_refine_ls_restrained_S_obs 1.144
_refine_ls_R_factor_all 0.0413
_refine_ls_R_factor_obs 0.0314
_refine_ls_shift/esd_max -0.200
_refine_ls_shift/esd_mean 0.035
_refine_ls_structure_factor_coef Fsqd
_refine_ls_weighting_details 'w=1/[\s^2^(Fo^2^)+(0.0672P)^2^+0.0000P] where P=(Fo^2^+2Fc^2^)/3'
_refine_ls_weighting_scheme calc
_refine_ls_wR_factor_all 0.1041
_refine_ls_wR_factor_obs 0.0893
_reflns_number_observed 2685
_reflns_number_total 3233
_reflns_observed_criterion >2sigma(I)
_cod_data_source_file ja0490119si20040312_111626_3.cif
_cod_data_source_block 3
_cod_depositor_comments
;
The following automatic conversions were performed:

'_refine_ls_weighting_scheme' value 'calc
w=1/[\s^2^(Fo^2^)+(0.0672P)^2^+0.0000P] where P=(Fo^2^+2Fc^2^)/3' was
changed to 'calc'. New tag '_refine_ls_weighting_details' was
created. The value of the new tag was set to
'w=1/[\s^2^(Fo^2^)+(0.0672P)^2^+0.0000P] where P=(Fo^2^+2Fc^2^)/3'.

Automatic conversion script
Id: cif_fix_values 3143 2015-03-26 13:38:13Z robertas 
;
_cod_database_code 4112832

loop_
_symmetry_equiv_pos_as_xyz
'x, y, z'
'-x, y+1/2, -z'

loop_
_atom_site_aniso_label
_atom_site_aniso_U_11
_atom_site_aniso_U_22
_atom_site_aniso_U_33
_atom_site_aniso_U_23
_atom_site_aniso_U_13
_atom_site_aniso_U_12
O1 0.0469(12) 0.0598(15) 0.0793(15) 0.0307(12) 0.0118(10) 0.0027(10)
O2 0.0536(12) 0.0465(13) 0.0628(12) 0.0176(10) -0.0064(9) 0.0071(10)
O3 0.0642(15) 0.086(2) 0.0530(13) 0.0224(13) 0.0145(10) 0.0073(13)
O4 0.0463(12) 0.0589(14) 0.082(2) -0.0315(12) -0.0152(10) 0.0022(10)
O5 0.0528(12) 0.0494(13) 0.0630(13) -0.0185(10) 0.0036(9) 0.0070(10)
O6 0.0625(15) 0.088(2) 0.0537(13) -0.0250(13) -0.0165(10) 0.0056(13)
O7 0.0419(12) 0.0608(15) 0.0733(14) -0.0247(12) -0.0133(9) 0.0018(10)
O8 0.0503(12) 0.0466(13) 0.0614(13) -0.0127(9) 0.0053(9) 0.0060(10)
O9 0.0650(14) 0.069(2) 0.0458(12) -0.0122(10) -0.0149(9) 0.0037(12)
O10 0.0427(12) 0.0566(14) 0.0767(15) 0.0263(12) 0.0096(10) 0.0011(10)
O11 0.0487(12) 0.0468(13) 0.0615(13) 0.0147(9) -0.0086(9) 0.0037(9)
O12 0.0643(14) 0.075(2) 0.0456(12) 0.0129(11) 0.0104(9) 0.0049(12)
N1 0.0361(11) 0.0376(13) 0.0462(12) 0.0064(9) -0.0021(8) -0.0007(9)
N2 0.0490(14) 0.049(2) 0.0563(15) 0.0001(11) -0.0052(10) 0.0030(11)
N3 0.0357(11) 0.0381(13) 0.0472(12) -0.0059(9) -0.0029(8) -0.0012(9)
N4 0.0502(14) 0.051(2) 0.0576(15) 0.0013(12) -0.0002(11) 0.0045(12)
N5 0.0326(11) 0.0368(12) 0.0455(12) -0.0011(9) -0.0042(8) -0.0001(9)
N6 0.0519(14) 0.0438(15) 0.0534(14) 0.0033(11) 0.0030(10) 0.0062(11)
N7 0.0317(11) 0.0386(12) 0.0461(12) 0.0019(9) 0.0013(8) -0.0002(9)
N8 0.0530(14) 0.0452(15) 0.0511(14) -0.0048(11) -0.0083(10) 0.0058(11)
C1 0.043(2) 0.038(2) 0.0508(15) 0.0113(12) -0.0045(11) 0.0004(11)
C2 0.045(2) 0.048(2) 0.079(2) 0.000(2) -0.0139(14) 0.0061(14)
C3 0.0367(14) 0.043(2) 0.064(2) -0.0024(14) -0.0005(11) -0.0009(12)
C4 0.0400(13) 0.0416(15) 0.0443(14) 0.0073(11) -0.0034(10) -0.0044(11)
C5 0.0402(14) 0.0345(14) 0.0426(13) 0.0113(11) -0.0049(10) -0.0033(11)
C6 0.0392(14) 0.045(2) 0.048(2) 0.0049(12) -0.0094(10) -0.0014(12)
C7 0.049(2) 0.045(2) 0.0462(14) 0.0098(12) -0.0125(11) -0.0057(12)
C8 0.042(2) 0.050(2) 0.068(2) 0.0120(15) -0.0169(13) -0.0028(13)
C9 0.044(2) 0.041(2) 0.075(2) 0.0092(15) -0.0047(14) 0.0054(13)
C10 0.040(2) 0.0363(15) 0.0519(15) -0.0107(11) 0.0000(11) -0.0013(11)
C11 0.045(2) 0.050(2) 0.074(2) 0.000(2) 0.0109(13) 0.0081(14)
C12 0.0364(14) 0.046(2) 0.061(2) 0.0029(13) -0.0021(11) -0.0013(12)
C13 0.0406(14) 0.043(2) 0.0422(13) -0.0071(11) -0.0007(10) -0.0060(11)
C14 0.0382(14) 0.0367(14) 0.0425(13) -0.0106(11) 0.0014(10) -0.0035(11)
C15 0.0395(15) 0.045(2) 0.046(2) -0.0048(12) 0.0046(10) -0.0019(12)
C16 0.050(2) 0.043(2) 0.0455(14) -0.0085(12) 0.0071(11) -0.0043(12)
C17 0.044(2) 0.044(2) 0.071(2) -0.0114(14) 0.0146(13) -0.0013(12)
C18 0.043(2) 0.043(2) 0.074(2) -0.0108(15) 0.0007(14) 0.0054(13)
C19 0.0419(14) 0.0372(14) 0.0466(14) -0.0066(11) 0.0014(10) 0.0023(11)
C20 0.037(2) 0.054(2) 0.078(2) 0.004(2) 0.0092(13) 0.0056(13)
C21 0.0322(13) 0.044(2) 0.064(2) 0.0057(13) -0.0030(11) -0.0001(12)
C22 0.0418(13) 0.0372(14) 0.0410(13) -0.0051(10) -0.0019(10) -0.0059(10)
C23 0.0418(14) 0.0321(13) 0.0386(11) -0.0076(10) 0.0029(9) -0.0051(10)
C24 0.046(2) 0.043(2) 0.0422(15) -0.0022(12) 0.0084(11) 0.0016(12)
C25 0.049(2) 0.045(2) 0.0422(13) -0.0088(11) 0.0090(11) -0.0041(12)
C26 0.045(2) 0.054(2) 0.058(2) -0.0136(14) 0.0155(12) 0.0039(13)
C27 0.044(2) 0.039(2) 0.067(2) -0.0032(13) 0.0033(12) 0.0056(12)
C28 0.0423(15) 0.0349(14) 0.0489(14) 0.0056(11) -0.0041(10) 0.0026(11)
C29 0.0367(15) 0.055(2) 0.074(2) -0.002(2) -0.0116(13) 0.0052(13)
C30 0.0327(13) 0.043(2) 0.066(2) -0.0042(13) 0.0015(11) -0.0003(12)
C31 0.0405(13) 0.0389(14) 0.0400(13) 0.0045(10) -0.0005(9) -0.0071(10)
C32 0.0396(13) 0.0329(12) 0.0376(11) 0.0079(10) -0.0053(9) -0.0058(10)
C33 0.047(2) 0.043(2) 0.0419(15) 0.0026(12) -0.0117(11) 0.0024(12)
C34 0.050(2) 0.050(2) 0.0395(13) 0.0068(11) -0.0111(11) -0.0039(13)
C35 0.049(2) 0.051(2) 0.057(2) 0.0104(14) -0.0190(13) 0.0024(13)
C36 0.045(2) 0.040(2) 0.066(2) 0.0067(13) -0.0051(12) 0.0052(13)

loop_
_atom_site_label
_atom_site_type_symbol
_atom_site_fract_x
_atom_site_fract_y
_atom_site_fract_z
_atom_site_U_iso_or_equiv
_atom_site_thermal_displace_type
_atom_site_occupancy
_atom_site_calc_flag
_atom_site_refinement_flags
O1 O 0.7586(2) 0.10858(11) 0.6538(5) 0.0620(6) Uani 1 d .
O2 O 0.9225(2) 0.07344(10) 0.6846(4) 0.0543(5) Uani 1 d .
O3 O 0.8896(2) 0.18367(13) 0.0748(4) 0.0676(7) Uani 1 d .
O4 O 0.2586(2) 0.10819(11) 0.3461(5) 0.0623(6) Uani 1 d .
O5 O 0.4226(2) 0.07335(10) 0.3158(4) 0.0551(5) Uani 1 d .
O6 O 0.3898(2) 0.18419(14) 0.9247(4) 0.0681(7) Uani 1 d .
O7 O 1.0064(2) -0.01254(11) 0.1424(4) 0.0587(6) Uani 1 d .
O8 O 0.8421(2) 0.02115(10) 0.1799(4) 0.0528(5) Uani 1 d .
O9 O 0.8754(2) -0.08610(11) -0.4383(4) 0.0600(6) Uani 1 d .
O10 O 0.5065(2) -0.01238(11) 0.8575(4) 0.0587(6) Uani 1 d .
O11 O 0.3416(2) 0.02126(10) 0.8201(4) 0.0523(5) Uani 1 d .
O12 O 0.3754(2) -0.08619(12) 1.4387(4) 0.0617(6) Uani 1 d .
N1 N 0.9000(2) 0.13990(10) 0.4231(4) 0.0400(5) Uani 1 d .
N2 N 0.6585(2) 0.25833(12) 0.6303(5) 0.0513(6) Uani 1 d .
N3 N 0.3997(2) 0.13984(10) 0.5775(4) 0.0403(5) Uani 1 d .
N4 N 0.1582(2) 0.25829(12) 0.3699(5) 0.0529(6) Uani 1 d .
N5 N 0.8640(2) -0.04457(10) -0.0835(4) 0.0383(5) Uani 1 d .
N6 N 1.1042(2) -0.16215(11) 0.1221(5) 0.0497(6) Uani 1 d .
N7 N 0.3643(2) -0.04427(10) 1.0835(4) 0.0388(5) Uani 1 d .
N8 N 0.6039(2) -0.16192(11) 0.8787(5) 0.0498(6) Uani 1 d .
C1 C 0.8496(2) 0.10834(13) 0.5960(5) 0.0439(6) Uani 1 d .
C2 C 1.0268(3) 0.0827(2) 0.5781(6) 0.0574(8) Uani 1 d .
H2A H 1.0587(3) 0.0485(2) 0.5287(6) 0.069 Uiso 1 calc R
H2B H 1.0744(3) 0.1005(2) 0.6896(6) 0.069 Uiso 1 calc R
C3 C 1.0063(2) 0.11885(13) 0.3674(5) 0.0479(6) Uani 1 d .
H3A H 1.0586(2) 0.14796(13) 0.3568(5) 0.058 Uiso 1 calc R
H3B H 1.0062(2) 0.09822(13) 0.2207(5) 0.058 Uiso 1 calc R
C4 C 0.8490(2) 0.17493(13) 0.2655(5) 0.0420(6) Uani 1 d .
C5 C 0.7500(2) 0.20302(11) 0.3446(5) 0.0391(6) Uani 1 d .
C6 C 0.7423(2) 0.22871(13) 0.5626(5) 0.0440(6) Uani 1 d .
H6 H 0.7990(2) 0.22503(13) 0.6680(5) 0.053 Uiso 1 calc R
C7 C 0.6651(2) 0.20853(13) 0.1880(5) 0.0468(6) Uani 1 d .
H7 H 0.6677(2) 0.19237(13) 0.0389(5) 0.056 Uiso 1 calc R
C8 C 0.5766(2) 0.23844(15) 0.2569(6) 0.0535(8) Uani 1 d .
H8 H 0.5182(2) 0.24218(15) 0.1563(6) 0.064 Uiso 1 calc R
C9 C 0.5767(3) 0.26248(13) 0.4766(7) 0.0535(8) Uani 1 d .
H9 H 0.5171(3) 0.28270(13) 0.5214(7) 0.064 Uiso 1 calc R
C10 C 0.3500(2) 0.10787(12) 0.4038(5) 0.0428(6) Uani 1 d .
C11 C 0.5264(2) 0.0828(2) 0.4217(6) 0.0565(8) Uani 1 d .
H11A H 0.5738(2) 0.1005(2) 0.3097(6) 0.068 Uiso 1 calc R
H11B H 0.5585(2) 0.0485(2) 0.4706(6) 0.068 Uiso 1 calc R
C12 C 0.5066(2) 0.11900(14) 0.6336(5) 0.0475(6) Uani 1 d .
H12A H 0.5068(2) 0.09840(14) 0.7804(5) 0.057 Uiso 1 calc R
H12B H 0.5588(2) 0.14818(14) 0.6435(5) 0.057 Uiso 1 calc R
C13 C 0.3490(2) 0.17511(13) 0.7344(5) 0.0418(6) Uani 1 d .
C14 C 0.2497(2) 0.20307(11) 0.6555(5) 0.0391(6) Uani 1 d .
C15 C 0.2423(2) 0.22894(13) 0.4375(5) 0.0437(6) Uani 1 d .
H15 H 0.2994(2) 0.22557(13) 0.3326(5) 0.052 Uiso 1 calc R
C16 C 0.1647(2) 0.20846(13) 0.8125(5) 0.0461(6) Uani 1 d .
H16 H 0.1673(2) 0.19227(13) 0.9615(5) 0.055 Uiso 1 calc R
C17 C 0.0767(2) 0.23812(15) 0.7438(6) 0.0530(8) Uani 1 d .
H17 H 0.0182(2) 0.24192(15) 0.8440(6) 0.064 Uiso 1 calc R
C18 C 0.0773(3) 0.26212(14) 0.5226(6) 0.0535(8) Uani 1 d .
H18 H 0.0176(3) 0.28220(14) 0.4774(6) 0.064 Uiso 1 calc R
C19 C 0.9146(2) -0.01276(12) 0.0859(5) 0.0419(6) Uani 1 d .
C20 C 0.7372(2) 0.0115(2) 0.0807(6) 0.0561(8) Uani 1 d .
H20A H 0.7033(2) 0.0456(2) 0.0362(6) 0.067 Uiso 1 calc R
H20B H 0.6918(2) -0.0073(2) 0.1936(6) 0.067 Uiso 1 calc R
C21 C 0.7575(2) -0.02379(13) -0.1357(6) 0.0470(6) Uani 1 d .
H21A H 0.7055(2) -0.05305(13) -0.1481(6) 0.056 Uiso 1 calc R
H21B H 0.7567(2) -0.00242(13) -0.2804(6) 0.056 Uiso 1 calc R
C22 C 0.9154(2) -0.07852(12) -0.2449(4) 0.0400(6) Uani 1 d .
C23 C 1.0137(2) -0.10717(11) -0.1687(4) 0.0375(5) Uani 1 d .
C24 C 1.0204(2) -0.13210(13) 0.0521(5) 0.0437(6) Uani 1 d .
H24 H 0.9636(2) -0.12770(13) 0.1570(5) 0.052 Uiso 1 calc R
C25 C 1.0980(2) -0.11423(13) -0.3252(5) 0.0456(6) Uani 1 d .
H25 H 1.0953(2) -0.09918(13) -0.4764(5) 0.055 Uiso 1 calc R
C26 C 1.1863(3) -0.14389(14) -0.2537(6) 0.0523(8) Uani 1 d .
H26 H 1.2448(3) -0.14828(14) -0.3536(6) 0.063 Uiso 1 calc R
C27 C 1.1854(3) -0.16678(13) -0.0309(6) 0.0501(7) Uani 1 d .
H27 H 1.2450(3) -0.18672(13) 0.0161(6) 0.060 Uiso 1 calc R
C28 C 0.4143(2) -0.01250(12) 0.9142(5) 0.0420(6) Uani 1 d .
C29 C 0.2372(2) 0.0115(2) 0.9204(6) 0.0553(8) Uani 1 d .
H29A H 0.1916(2) -0.0073(2) 0.8080(6) 0.066 Uiso 1 calc R
H29B H 0.2033(2) 0.0455(2) 0.9652(6) 0.066 Uiso 1 calc R
C30 C 0.2577(2) -0.02359(13) 1.1358(6) 0.0472(6) Uani 1 d .
H30A H 0.2569(2) -0.00223(13) 1.2805(6) 0.057 Uiso 1 calc R
H30B H 0.2059(2) -0.05292(13) 1.1484(6) 0.057 Uiso 1 calc R
C31 C 0.4155(2) -0.07860(12) 1.2451(4) 0.0398(6) Uani 1 d .
C32 C 0.5137(2) -0.10735(11) 1.1692(4) 0.0367(5) Uani 1 d .
C33 C 0.5208(2) -0.13223(13) 0.9484(5) 0.0438(6) Uani 1 d .
H33 H 0.4641(2) -0.12782(13) 0.8434(5) 0.053 Uiso 1 calc R
C34 C 0.5987(2) -0.11382(14) 1.3254(5) 0.0467(6) Uani 1 d .
H34 H 0.5966(2) -0.09827(14) 1.4757(5) 0.056 Uiso 1 calc R
C35 C 0.6858(3) -0.14367(14) 1.2532(6) 0.0523(7) Uani 1 d .
H35 H 0.7442(3) -0.14827(14) 1.3534(6) 0.063 Uiso 1 calc R
C36 C 0.6856(3) -0.16670(13) 1.0303(6) 0.0505(7) Uani 1 d .
H36 H 0.7452(3) -0.18656(13) 0.9829(6) 0.061 Uiso 1 calc R

loop_
_atom_type_symbol
_atom_type_description
_atom_type_scat_dispersion_real
_atom_type_scat_dispersion_imag
_atom_type_scat_source
C C 0.0181 0.0091 'International Tables Vol C Tables 4.2.6.8 and 6.1.1.4'
H H 0.0000 0.0000 'International Tables Vol C Tables 4.2.6.8 and 6.1.1.4'
N N 0.0311 0.0180 'International Tables Vol C Tables 4.2.6.8 and 6.1.1.4'
O O 0.0492 0.0322 'International Tables Vol C Tables 4.2.6.8 and 6.1.1.4'

loop_
_geom_angle_atom_site_label_1
_geom_angle_atom_site_label_2
_geom_angle_atom_site_label_3
_geom_angle
_geom_angle_site_symmetry_1
_geom_angle_site_symmetry_3
C1 O1 C5 82.8(2) . .
C1 O1 C6 91.3(2) . .
C5 O1 C6 27.11(8) . .
C1 O1 C7 96.3(2) . .
C5 O1 C7 18.69(7) . .
C6 O1 C7 38.94(8) . .
C1 O1 N2 107.8(2) . .
C5 O1 N2 38.05(8) . .
C6 O1 N2 16.76(7) . .
C7 O1 N2 42.53(7) . .
C1 O1 C7 119.0(2) . 1_556
C5 O1 C7 87.36(10) . 1_556
C6 O1 C7 60.94(9) . 1_556
C7 O1 C7 92.06(9) . 1_556
N2 O1 C7 50.29(7) . 1_556
C1 O1 C8 110.6(2) . .
C5 O1 C8 28.24(7) . .
C6 O1 C8 35.55(7) . .
C7 O1 C8 16.37(7) . .
N2 O1 C8 32.04(6) . .
C7 O1 C8 78.30(8) 1_556 .
C1 O1 C9 115.3(2) . .
C5 O1 C9 35.08(8) . .
C6 O1 C9 26.73(7) . .
C7 O1 C9 31.65(7) . .
N2 O1 C9 16.27(6) . .
C7 O1 C9 60.98(7) 1_556 .
C8 O1 C9 17.49(7) . .
C1 O1 C5 105.2(2) . 1_556
C5 O1 C5 96.23(10) . 1_556
C6 O1 C5 69.15(9) . 1_556
C7 O1 C5 105.04(9) . 1_556
N2 O1 C5 62.54(7) . 1_556
C7 O1 C5 17.47(5) 1_556 1_556
C8 O1 C5 93.12(8) . 1_556
C9 O1 C5 75.64(7) . 1_556
C1 O1 C8 127.3(2) . 1_556
C5 O1 C8 83.59(9) . 1_556
C6 O1 C8 58.63(8) . 1_556
C7 O1 C8 85.57(8) . 1_556
N2 O1 C8 45.59(6) . 1_556
C7 O1 C8 9.99(5) 1_556 1_556
C8 O1 C8 70.80(6) . 1_556
C9 O1 C8 53.96(6) . 1_556
C5 O1 C8 27.40(5) 1_556 1_556
C1 O1 C6 105.9(2) . 1_556
C5 O1 C6 97.04(9) . 1_556
C6 O1 C6 69.95(8) . 1_556
C7 O1 C6 105.63(8) . 1_556
N2 O1 C6 63.11(6) . 1_556
C7 O1 C6 17.34(5) 1_556 1_556
C8 O1 C6 93.53(7) . 1_556
C9 O1 C6 76.04(7) . 1_556
C5 O1 C6 1.04(4) 1_556 1_556
C8 O1 C6 27.20(4) 1_556 1_556
C1 O1 C9 123.0(2) . 1_556
C5 O1 C9 87.28(9) . 1_556
C6 O1 C9 61.37(8) . 1_556
C7 O1 C9 90.71(8) . 1_556
N2 O1 C9 49.65(6) . 1_556
C7 O1 C9 4.07(5) 1_556 1_556
C8 O1 C9 76.39(7) . 1_556
C9 O1 C9 59.29(5) . 1_556
C5 O1 C9 21.11(5) 1_556 1_556
C8 O1 C9 6.37(4) 1_556 1_556
C6 O1 C9 20.88(4) 1_556 1_556
C1 O2 C2 110.8(2) . .
C10 O5 C11 110.8(2) . .
C19 O8 C20 111.0(2) . .
C28 O11 C29 110.9(2) . .
C4 N1 C1 125.6(2) . .
C4 N1 C3 119.9(2) . .
C1 N1 C3 111.4(2) . .
C6 N2 C9 117.1(3) . .
C6 N2 O1 40.5(2) . .
C9 N2 O1 109.8(2) . .
C13 N3 C10 126.3(2) . .
C13 N3 C12 119.7(2) . .
C10 N3 C12 111.1(2) . .
C15 N4 C18 116.9(3) . .
C19 N5 C22 125.3(2) . .
C19 N5 C21 111.1(2) . .
C22 N5 C21 119.9(2) . .
C27 N6 C24 116.7(3) . .
C28 N7 C31 125.7(2) . .
C28 N7 C30 111.0(2) . .
C31 N7 C30 119.8(2) . .
C33 N8 C36 117.2(3) . .
O1 C1 O2 123.5(3) . .
O1 C1 N1 128.6(3) . .
O2 C1 N1 107.8(2) . .
O2 C2 C3 105.4(2) . .
N1 C3 C2 101.2(2) . .
O3 C4 N1 119.1(3) . .
O3 C4 C5 122.3(3) . .
N1 C4 C5 118.5(2) . .
C6 C5 C7 117.9(3) . .
C6 C5 C4 122.4(2) . .
C7 C5 C4 119.4(3) . .
C6 C5 O1 80.3(2) . .
C7 C5 O1 119.3(2) . .
C4 C5 O1 77.3(2) . .
N2 C6 C5 123.9(2) . .
N2 C6 O1 122.7(2) . .
C5 C6 O1 72.6(2) . .
C8 C7 C5 119.0(3) . .
C8 C7 O1 113.3(2) . .
C5 C7 O1 42.04(15) . .
C9 C8 C7 118.8(3) . .
C9 C8 O1 81.6(2) . .
C7 C8 O1 50.3(2) . .
N2 C9 C8 123.4(3) . .
N2 C9 O1 53.9(2) . .
C8 C9 O1 80.9(2) . .
O4 C10 O5 123.8(3) . .
O4 C10 N3 127.9(3) . .
O5 C10 N3 108.2(2) . .
O5 C11 C12 105.9(2) . .
N3 C12 C11 100.6(2) . .
O6 C13 N3 119.2(3) . .
O6 C13 C14 122.2(3) . .
N3 C13 C14 118.5(2) . .
C16 C14 C15 118.1(3) . .
C16 C14 C13 119.5(2) . .
C15 C14 C13 122.2(2) . .
N4 C15 C14 123.7(3) . .
C17 C16 C14 118.8(3) . .
C18 C17 C16 118.5(3) . .
N4 C18 C17 124.0(3) . .
O7 C19 O8 122.9(3) . .
O7 C19 N5 128.8(3) . .
O8 C19 N5 108.3(2) . .
O8 C20 C21 104.7(2) . .
N5 C21 C20 100.9(2) . .
O9 C22 N5 119.3(3) . .
O9 C22 C23 122.0(3) . .
N5 C22 C23 118.5(2) . .
C25 C23 C24 118.0(3) . .
C25 C23 C22 120.4(2) . .
C24 C23 C22 121.3(2) . .
N6 C24 C23 123.6(3) . .
C26 C25 C23 119.2(3) . .
C25 C26 C27 118.4(3) . .
N6 C27 C26 124.1(3) . .
O10 C28 O11 123.1(3) . .
O10 C28 N7 128.5(3) . .
O11 C28 N7 108.3(2) . .
O11 C29 C30 104.9(2) . .
N7 C30 C29 101.0(2) . .
O12 C31 N7 119.3(3) . .
O12 C31 C32 122.0(3) . .
N7 C31 C32 118.6(2) . .
C34 C32 C33 118.0(3) . .
C34 C32 C31 120.4(2) . .
C33 C32 C31 121.4(2) . .
N8 C33 C32 123.8(3) . .
C35 C34 C32 118.6(3) . .
C36 C35 C34 119.1(3) . .
N8 C36 C35 123.3(3) . .

loop_
_geom_bond_atom_site_label_1
_geom_bond_atom_site_label_2
_geom_bond_distance
_geom_bond_site_symmetry_2
O1 C1 1.184(4) .
O1 C5 2.901(3) .
O1 C6 2.997(4) .
O1 C7 3.778(4) .
O1 N2 3.881(4) .
O1 C7 4.056(4) 1_556
O1 C8 4.508(4) .
O1 C9 4.517(4) .
O1 C5 4.535(4) 1_556
O1 C8 5.185(5) 1_556
O1 C6 5.917(4) 1_556
O1 C9 6.399(5) 1_556
O2 C1 1.346(3) .
O2 C2 1.453(4) .
O3 C4 1.208(4) .
O4 C10 1.188(4) .
O5 C10 1.337(4) .
O5 C11 1.446(4) .
O6 C13 1.209(3) .
O7 C19 1.191(3) .
O8 C19 1.339(3) .
O8 C20 1.445(4) .
O9 C22 1.215(3) .
O10 C28 1.196(3) .
O11 C28 1.340(3) .
O11 C29 1.442(4) .
O12 C31 1.216(3) .
N1 C4 1.391(4) .
N1 C1 1.396(4) .
N1 C3 1.459(4) .
N2 C6 1.330(4) .
N2 C9 1.345(4) .
N3 C13 1.390(4) .
N3 C10 1.400(3) .
N3 C12 1.465(4) .
N4 C15 1.330(4) .
N4 C18 1.332(4) .
N5 C19 1.386(4) .
N5 C22 1.391(4) .
N5 C21 1.456(3) .
N6 C27 1.337(4) .
N6 C24 1.341(4) .
N7 C28 1.382(4) .
N7 C31 1.397(4) .
N7 C30 1.457(3) .
N8 C33 1.328(4) .
N8 C36 1.337(4) .
C2 C3 1.505(5) .
C4 C5 1.485(4) .
C5 C6 1.385(4) .
C5 C7 1.388(4) .
C7 C8 1.383(5) .
C8 C9 1.372(5) .
C11 C12 1.510(5) .
C13 C14 1.486(4) .
C14 C16 1.390(4) .
C14 C15 1.387(4) .
C16 C17 1.374(5) .
C17 C18 1.380(5) .
C20 C21 1.517(5) .
C22 C23 1.479(4) .
C23 C25 1.386(4) .
C23 C24 1.390(4) .
C25 C26 1.381(5) .
C26 C27 1.376(5) .
C29 C30 1.511(5) .
C31 C32 1.478(4) .
C32 C34 1.389(4) .
C32 C33 1.390(4) .
C34 C35 1.374(5) .
C35 C36 1.379(5) .

loop_
_geom_torsion_atom_site_label_1
_geom_torsion_atom_site_label_2
_geom_torsion_atom_site_label_3
_geom_torsion_atom_site_label_4
_geom_torsion
_geom_torsion_site_symmetry_1
C1 O1 N2 C6 11.4(3) .
C5 O1 N2 C6 -40.0(2) .
C6 O1 N2 C6 0.0 .
C7 O1 N2 C6 -68.3(2) .
C7 O1 N2 C6 124.6(2) 1_556
C8 O1 N2 C6 -89.3(3) .
C9 O1 N2 C6 -108.8(3) .
C5 O1 N2 C6 109.6(2) 1_556
C8 O1 N2 C6 136.5(2) 1_556
C6 O1 N2 C6 110.6(2) 1_556
C9 O1 N2 C6 129.9(2) 1_556
C1 O1 N2 C9 120.2(3) .
C5 O1 N2 C9 68.8(2) .
C6 O1 N2 C9 108.8(3) .
C7 O1 N2 C9 40.6(2) .
C7 O1 N2 C9 -126.5(2) 1_556
C8 O1 N2 C9 19.6(2) .
C9 O1 N2 C9 0.000(1) .
C5 O1 N2 C9 -141.6(2) 1_556
C8 O1 N2 C9 -114.6(2) 1_556
C6 O1 N2 C9 -140.6(2) 1_556
C9 O1 N2 C9 -121.3(3) 1_556
C5 O1 C1 O2 175.7(3) .
C6 O1 C1 O2 149.9(3) .
C7 O1 C1 O2 -171.3(3) .
N2 O1 C1 O2 146.7(3) .
C7 O1 C1 O2 92.8(3) 1_556
C8 O1 C1 O2 -179.5(2) .
C9 O1 C1 O2 162.2(2) .
C5 O1 C1 O2 81.2(3) 1_556
C8 O1 C1 O2 99.5(3) 1_556
C6 O1 C1 O2 80.4(3) 1_556
C9 O1 C1 O2 93.7(3) 1_556
C5 O1 C1 N1 -8.1(3) .
C6 O1 C1 N1 -33.9(4) .
C7 O1 C1 N1 4.8(4) .
N2 O1 C1 N1 -37.2(4) .
C7 O1 C1 N1 -91.0(4) 1_556
C8 O1 C1 N1 -3.3(4) .
C9 O1 C1 N1 -21.6(4) .
C5 O1 C1 N1 -102.6(3) 1_556
C8 O1 C1 N1 -84.4(4) 1_556
C6 O1 C1 N1 -103.4(3) 1_556
C9 O1 C1 N1 -90.1(4) 1_556
C2 O2 C1 O1 179.4(3) .
C2 O2 C1 N1 2.6(3) .
C4 N1 C1 O1 -6.8(5) .
C3 N1 C1 O1 -166.8(3) .
C4 N1 C1 O2 169.8(3) .
C3 N1 C1 O2 9.9(3) .
C1 O2 C2 C3 -13.3(4) .
C4 N1 C3 C2 -178.4(3) .
C1 N1 C3 C2 -17.2(3) .
O2 C2 C3 N1 17.6(3) .
C1 N1 C4 O3 -151.9(3) .
C3 N1 C4 O3 6.5(4) .
C1 N1 C4 C5 31.9(4) .
C3 N1 C4 C5 -169.7(3) .
O3 C4 C5 C6 -129.4(3) .
N1 C4 C5 C6 46.6(4) .
O3 C4 C5 C7 44.3(4) .
N1 C4 C5 C7 -139.6(3) .
O3 C4 C5 O1 161.0(3) .
N1 C4 C5 O1 -23.0(2) .
C1 O1 C5 C6 -107.4(3) .
C6 O1 C5 C6 0.000(1) .
C7 O1 C5 C6 116.6(3) .
N2 O1 C5 C6 24.01(14) .
C7 O1 C5 C6 12.2(2) 1_556
C8 O1 C5 C6 82.2(2) .
C9 O1 C5 C6 51.0(2) .
C5 O1 C5 C6 -2.8(2) 1_556
C8 O1 C5 C6 21.5(2) 1_556
C6 O1 C5 C6 -2.18(14) 1_556
C9 O1 C5 C6 16.31(15) 1_556
C1 O1 C5 C7 136.0(3) .
C6 O1 C5 C7 -116.6(3) .
C7 O1 C5 C7 0.0 .
N2 O1 C5 C7 -92.6(2) .
C7 O1 C5 C7 -104.4(2) 1_556
C8 O1 C5 C7 -34.5(2) .
C9 O1 C5 C7 -65.6(2) .
C5 O1 C5 C7 -119.5(2) 1_556
C8 O1 C5 C7 -95.1(2) 1_556
C6 O1 C5 C7 -118.8(2) 1_556
C9 O1 C5 C7 -100.3(2) 1_556
C1 O1 C5 C4 19.1(2) .
C6 O1 C5 C4 126.6(2) .
C7 O1 C5 C4 -116.8(3) .
N2 O1 C5 C4 150.6(2) .
C7 O1 C5 C4 138.8(2) 1_556
C8 O1 C5 C4 -151.3(2) .
C9 O1 C5 C4 177.6(2) .
C5 O1 C5 C4 123.72(15) 1_556
C8 O1 C5 C4 148.1(2) 1_556
C6 O1 C5 C4 124.4(2) 1_556
C9 O1 C5 C4 142.9(2) 1_556
C9 N2 C6 C5 0.9(5) .
O1 N2 C6 C5 90.2(3) .
C9 N2 C6 O1 -89.3(3) .
O1 N2 C6 O1 0.0 .
C7 C5 C6 N2 -0.1(4) .
C4 C5 C6 N2 173.7(3) .
O1 C5 C6 N2 -118.2(3) .
C7 C5 C6 O1 118.1(2) .
C4 C5 C6 O1 -68.1(2) .
O1 C5 C6 O1 0.0 .
C1 O1 C6 N2 -169.2(3) .
C5 O1 C6 N2 119.6(3) .
C7 O1 C6 N2 92.5(2) .
N2 O1 C6 N2 0.0 .
C7 O1 C6 N2 -46.4(2) 1_556
C8 O1 C6 N2 65.8(2) .
C9 O1 C6 N2 36.1(2) .
C5 O1 C6 N2 -63.4(2) 1_556
C8 O1 C6 N2 -35.2(2) 1_556
C6 O1 C6 N2 -62.7(2) 1_556
C9 O1 C6 N2 -41.8(2) 1_556
C1 O1 C6 C5 71.2(2) .
C5 O1 C6 C5 0.0 .
C7 O1 C6 C5 -27.11(14) .
N2 O1 C6 C5 -119.6(3) .
C7 O1 C6 C5 -166.0(2) 1_556
C8 O1 C6 C5 -53.7(2) .
C9 O1 C6 C5 -83.5(2) .
C5 O1 C6 C5 177.0(2) 1_556
C8 O1 C6 C5 -154.7(2) 1_556
C6 O1 C6 C5 177.70(14) 1_556
C9 O1 C6 C5 -161.4(2) 1_556
C6 C5 C7 C8 -1.0(4) .
C4 C5 C7 C8 -175.0(3) .
O1 C5 C7 C8 93.5(3) .
C6 C5 C7 O1 -94.5(3) .
C4 C5 C7 O1 91.5(3) .
O1 C5 C7 O1 0.0 .
C1 O1 C7 C8 -152.0(3) .
C5 O1 C7 C8 -108.0(3) .
C6 O1 C7 C8 -67.7(2) .
N2 O1 C7 C8 -42.4(2) .
C7 O1 C7 C8 -32.5(2) 1_556
C8 O1 C7 C8 0.0 .
C9 O1 C7 C8 -22.1(2) .
C5 O1 C7 C8 -44.4(2) 1_556
C8 O1 C7 C8 -24.9(2) 1_556
C6 O1 C7 C8 -43.5(2) 1_556
C9 O1 C7 C8 -28.7(2) 1_556
C1 O1 C7 C5 -43.9(3) .
C5 O1 C7 C5 0.0 .
C6 O1 C7 C5 40.4(2) .
N2 O1 C7 C5 65.6(2) .
C7 O1 C7 C5 75.5(2) 1_556
C8 O1 C7 C5 108.0(3) .
C9 O1 C7 C5 85.9(3) .
C5 O1 C7 C5 63.7(2) 1_556
C8 O1 C7 C5 83.1(2) 1_556
C6 O1 C7 C5 64.5(2) 1_556
C9 O1 C7 C5 79.4(2) 1_556
C5 C7 C8 C9 1.2(5) .
O1 C7 C8 C9 47.9(4) .
C5 C7 C8 O1 -46.7(2) .
O1 C7 C8 O1 0.0 .
C1 O1 C8 C9 -109.0(3) .
C5 O1 C8 C9 -98.8(3) .
C6 O1 C8 C9 -47.9(2) .
C7 O1 C8 C9 -138.9(3) .
N2 O1 C8 C9 -18.2(2) .
C7 O1 C8 C9 7.8(2) 1_556
C9 O1 C8 C9 0.000(2) .
C5 O1 C8 C9 -1.5(2) 1_556
C8 O1 C8 C9 14.7(2) 1_556
C6 O1 C8 C9 -0.5(2) 1_556
C9 O1 C8 C9 11.5(2) 1_556
C1 O1 C8 C7 29.9(3) .
C5 O1 C8 C7 40.1(2) .
C6 O1 C8 C7 91.0(2) .
C7 O1 C8 C7 0.0 .
N2 O1 C8 C7 120.7(3) .
C7 O1 C8 C7 146.7(2) 1_556
C9 O1 C8 C7 138.9(3) .
C5 O1 C8 C7 137.4(2) 1_556
C8 O1 C8 C7 153.6(2) 1_556
C6 O1 C8 C7 138.4(2) 1_556
C9 O1 C8 C7 150.4(2) 1_556
C6 N2 C9 C8 -0.7(5) .
O1 N2 C9 C8 -44.3(4) .
C6 N2 C9 O1 43.6(2) .
O1 N2 C9 O1 0.0 .
C7 C8 C9 N2 -0.3(5) .
O1 C8 C9 N2 34.9(3) .
C7 C8 C9 O1 -35.3(3) .
O1 C8 C9 O1 0.0 .
C1 O1 C9 N2 -65.5(3) .
C5 O1 C9 N2 -89.3(2) .
C6 O1 C9 N2 -37.3(2) .
C7 O1 C9 N2 -123.1(3) .
N2 O1 C9 N2 0.000(1) .
C7 O1 C9 N2 45.0(2) 1_556
C8 O1 C9 N2 -143.8(3) .
C5 O1 C9 N2 34.7(2) 1_556
C8 O1 C9 N2 53.4(2) 1_556
C6 O1 C9 N2 35.7(2) 1_556
C9 O1 C9 N2 49.2(2) 1_556
C1 O1 C9 C8 78.2(3) .
C5 O1 C9 C8 54.5(2) .
C6 O1 C9 C8 106.4(3) .
C7 O1 C9 C8 20.7(2) .
N2 O1 C9 C8 143.8(3) .
C7 O1 C9 C8 -171.3(2) 1_556
C8 O1 C9 C8 0.000(1) .
C5 O1 C9 C8 178.5(2) 1_556
C8 O1 C9 C8 -162.8(2) 1_556
C6 O1 C9 C8 179.5(2) 1_556
C9 O1 C9 C8 -167.0(2) 1_556
C11 O5 C10 O4 -179.6(3) .
C11 O5 C10 N3 -2.6(3) .
C13 N3 C10 O4 6.6(5) .
C12 N3 C10 O4 167.0(3) .
C13 N3 C10 O5 -170.2(3) .
C12 N3 C10 O5 -9.8(3) .
C10 O5 C11 C12 13.3(4) .
C13 N3 C12 C11 178.8(3) .
C10 N3 C12 C11 16.9(3) .
O5 C11 C12 N3 -17.5(3) .
C10 N3 C13 O6 152.3(3) .
C12 N3 C13 O6 -6.6(4) .
C10 N3 C13 C14 -31.5(4) .
C12 N3 C13 C14 169.6(3) .
O6 C13 C14 C16 -44.8(5) .
N3 C13 C14 C16 139.1(3) .
O6 C13 C14 C15 128.7(3) .
N3 C13 C14 C15 -47.4(4) .
C18 N4 C15 C14 -0.5(5) .
C16 C14 C15 N4 -0.4(4) .
C13 C14 C15 N4 -174.0(3) .
C15 C14 C16 C17 1.2(4) .
C13 C14 C16 C17 174.9(3) .
C14 C16 C17 C18 -1.1(5) .
C15 N4 C18 C17 0.6(5) .
C16 C17 C18 N4 0.1(5) .
C20 O8 C19 O7 -179.4(3) .
C20 O8 C19 N5 2.3(3) .
C22 N5 C19 O7 -8.8(5) .
C21 N5 C19 O7 -167.0(3) .
C22 N5 C19 O8 169.4(3) .
C21 N5 C19 O8 11.3(3) .
C19 O8 C20 C21 -14.0(3) .
C19 N5 C21 C20 -18.8(3) .
C22 N5 C21 C20 -178.3(2) .
O8 C20 C21 N5 18.9(3) .
C19 N5 C22 O9 -149.0(3) .
C21 N5 C22 O9 7.4(4) .
C19 N5 C22 C23 34.9(4) .
C21 N5 C22 C23 -168.6(2) .
O9 C22 C23 C25 41.6(4) .
N5 C22 C23 C25 -142.5(3) .
O9 C22 C23 C24 -132.3(3) .
N5 C22 C23 C24 43.6(4) .
C27 N6 C24 C23 1.3(5) .
C25 C23 C24 N6 0.5(4) .
C22 C23 C24 N6 174.5(3) .
C24 C23 C25 C26 -2.2(4) .
C22 C23 C25 C26 -176.2(3) .
C23 C25 C26 C27 1.9(5) .
C24 N6 C27 C26 -1.6(5) .
C25 C26 C27 N6 0.0(5) .
C29 O11 C28 O10 179.4(3) .
C29 O11 C28 N7 -2.1(3) .
C31 N7 C28 O10 8.5(5) .
C30 N7 C28 O10 167.1(3) .
C31 N7 C28 O11 -169.9(3) .
C30 N7 C28 O11 -11.3(3) .
C28 O11 C29 C30 13.7(3) .
C28 N7 C30 C29 18.7(3) .
C31 N7 C30 C29 178.7(2) .
O11 C29 C30 N7 -18.7(3) .
C28 N7 C31 O12 149.1(3) .
C30 N7 C31 O12 -7.8(4) .
C28 N7 C31 C32 -34.7(4) .
C30 N7 C31 C32 168.4(2) .
O12 C31 C32 C34 -42.6(4) .
N7 C31 C32 C34 141.4(3) .
O12 C31 C32 C33 132.4(3) .
N7 C31 C32 C33 -43.7(4) .
C36 N8 C33 C32 -1.5(5) .
C34 C32 C33 N8 0.2(5) .
C31 C32 C33 N8 -174.8(3) .
C33 C32 C34 C35 0.9(4) .
C31 C32 C34 C35 176.0(3) .
C32 C34 C35 C36 -0.8(5) .
C33 N8 C36 C35 1.6(5) .
C34 C35 C36 N8 -0.5(5) .
